data_7241466
loop_
_publ_author_name
'Tan, Sang Loon'
'Lee, See Mun'
'Lo, Kong Mun'
'Otero-de-la-Roza, A.'
'Tiekink, Edward R. T.'

_publ_section_title
;
 Experimental and computational evidence for a stabilising
 C--Cl(lone-pair)&#x22EF;\p(chelate-ring) interaction
;
_journal_issue 1
_journal_name_full CrystEngComm
_journal_page_first 119
_journal_page_last 130
_journal_paper_doi 10.1039/D0CE01478H
_journal_volume 23
_journal_year 2021
_chemical_formula_moiety 'C19 H22 Cl3 N S2 Sn'
_chemical_formula_sum 'C19 H22 Cl3 N S2 Sn'
_chemical_formula_weight 553.53
_space_group_crystal_system monoclinic
_space_group_IT_number 14
_space_group_name_Hall '-P 2yn'
_space_group_name_H-M_alt 'P 1 21/n 1'
_atom_sites_solution_hydrogens geom
_atom_sites_solution_primary direct
_atom_sites_solution_secondary difmap
_audit_creation_method SHELXL-2017/1
_audit_update_record
;
2020-10-08 deposited with the CCDC.	2020-11-02 downloaded from the CCDC.
;
_cell_angle_alpha 90
_cell_angle_beta 97.0002(13)
_cell_angle_gamma 90
_cell_formula_units_Z 4
_cell_length_a 10.23633(14)
_cell_length_b 16.7834(3)
_cell_length_c 13.50677(18)
_cell_measurement_reflns_used 11471
_cell_measurement_temperature 298(2)
_cell_measurement_theta_max 76.0650
_cell_measurement_theta_min 4.1690
_cell_volume 2303.17(6)
_computing_cell_refinement 'CrysAlisPro (Rigaku OD, 2017)'
_computing_data_collection 'CrysAlisPro (Rigaku OD, 2017)'
_computing_data_reduction 'CrysAlisPro (Rigaku OD, 2017)'
_computing_molecular_graphics 'ORTEP-3 for Windows (Farrugia, 2012), DIAMOND (Brandenburg, 2006)'
_computing_publication_material 'publCIF (Westrip, 2010)'
_computing_structure_refinement 'SHELXL-2017/1 (Sheldrick, 2017)'
_computing_structure_solution 'SHELXT 2014/5 (Sheldrick, 2014)'
_diffrn_ambient_temperature 298(2)
_diffrn_detector_area_resol_mean 5.2558
_diffrn_measured_fraction_theta_full 0.998
_diffrn_measured_fraction_theta_max 0.998
_diffrn_measurement_device_type 'XtaLAB Synergy, Dualflex, AtlasS2'
_diffrn_measurement_method '\w scans'
_diffrn_radiation_type CuK\a
_diffrn_radiation_wavelength 1.54184
_diffrn_reflns_av_R_equivalents 0.0617
_diffrn_reflns_av_unetI/netI 0.0323
_diffrn_reflns_Laue_measured_fraction_full 0.998
_diffrn_reflns_Laue_measured_fraction_max 0.998
_diffrn_reflns_limit_h_max 12
_diffrn_reflns_limit_h_min -12
_diffrn_reflns_limit_k_max 12
_diffrn_reflns_limit_k_min -20
_diffrn_reflns_limit_l_max 16
_diffrn_reflns_limit_l_min -16
_diffrn_reflns_number 28001
_diffrn_reflns_point_group_measured_fraction_full 0.998
_diffrn_reflns_point_group_measured_fraction_max 0.998
_diffrn_reflns_theta_full 67.107
_diffrn_reflns_theta_max 67.107
_diffrn_reflns_theta_min 4.221
_diffrn_source 'micro-focus sealed X-ray tube'
_exptl_absorpt_coefficient_mu 13.747
_exptl_absorpt_correction_T_max 1.000
_exptl_absorpt_correction_T_min 0.674
_exptl_absorpt_correction_type gaussian
_exptl_absorpt_process_details CrysAlisPro
_exptl_crystal_colour colourless
_exptl_crystal_density_diffrn 1.596
_exptl_crystal_description prism
_exptl_crystal_F_000 1104
_exptl_crystal_size_max 0.193
_exptl_crystal_size_mid 0.125
_exptl_crystal_size_min 0.065
_refine_diff_density_max 0.529
_refine_diff_density_min -0.814
_refine_diff_density_rms 0.070
_refine_ls_extinction_method none
_refine_ls_goodness_of_fit_ref 1.027
_refine_ls_hydrogen_treatment constr
_refine_ls_matrix_type full
_refine_ls_number_parameters 239
_refine_ls_number_reflns 4108
_refine_ls_number_restraints 0
_refine_ls_restrained_S_all 1.027
_refine_ls_R_factor_all 0.0381
_refine_ls_R_factor_gt 0.0315
_refine_ls_shift/su_max 0.001
_refine_ls_shift/su_mean 0.000
_refine_ls_structure_factor_coef Fsqd
_refine_ls_weighting_details 'w=1/[\s^2^(Fo^2^)+(0.0487P)^2^+0.5340P] where P=(Fo^2^+2Fc^2^)/3'
_refine_ls_weighting_scheme calc
_refine_ls_wR_factor_gt 0.0811
_refine_ls_wR_factor_ref 0.0862
_reflns_Friedel_coverage 0.000
_reflns_number_gt 3567
_reflns_number_total 4108
_reflns_threshold_expression 'I > 2\s(I)'
_cod_data_source_file d0ce01478h2.cif
_cod_data_source_block shelx_CCDC1
_cod_depositor_comments 'Adding full bibliography for 7241465--7241470.cif.'
_cod_original_sg_symbol_H-M 'P 21/n'
_cod_database_code 7241466
_shelx_shelxl_version_number 2017/1
_shelx_space_group_comment
;
The symmetry employed for this shelxl refinement is uniquely defined
by the following loop, which should always be used as a source of
symmetry information in preference to the above space-group names.
They are only intended as comments.
;
_shelx_estimated_absorpt_t_min 0.177
_shelx_estimated_absorpt_t_max 0.469

loop_
_space_group_symop_operation_xyz
'x, y, z'
'-x+1/2, y+1/2, -z+1/2'
'-x, -y, -z'
'x-1/2, -y-1/2, z-1/2'

loop_
_atom_site_label
_atom_site_type_symbol
_atom_site_fract_x
_atom_site_fract_y
_atom_site_fract_z
_atom_site_U_iso_or_equiv
_atom_site_adp_type
_atom_site_occupancy
_atom_site_site_symmetry_order
_atom_site_calc_flag
_atom_site_refinement_flags_posn
_atom_site_refinement_flags_adp
_atom_site_refinement_flags_occupancy
_atom_site_disorder_assembly
_atom_site_disorder_group
Sn Sn 0.76187(2) 0.32630(2) 0.36318(2) 0.04268(10) Uani 1 1 d . . . . .
Cl1 Cl 0.88246(10) 0.36998(6) 0.52202(7) 0.0628(3) Uani 1 1 d . . . . .
Cl2 Cl 0.96974(14) 0.60912(8) 0.07637(9) 0.0834(4) Uani 1 1 d . . . . .
Cl3 Cl 1.07563(17) -0.01648(8) 0.33410(14) 0.1082(5) Uani 1 1 d . . . . .
S1 S 0.55757(9) 0.34848(7) 0.43756(7) 0.0571(2) Uani 1 1 d . . . . .
S2 S 0.55657(8) 0.28286(6) 0.23611(6) 0.0482(2) Uani 1 1 d . . . . .
N1 N 0.3369(3) 0.3096(2) 0.3188(2) 0.0510(7) Uani 1 1 d . . . . .
C1 C 0.4658(3) 0.3132(2) 0.3281(3) 0.0445(8) Uani 1 1 d . . . . .
C2 C 0.2546(4) 0.3314(3) 0.3992(4) 0.0722(13) Uani 1 1 d . . . . .
H2 H 0.163536 0.320922 0.370845 0.087 Uiso 1 1 calc R U . . .
C3 C 0.2790(5) 0.2778(4) 0.4897(4) 0.0941(18) Uani 1 1 d . . . . .
H3A H 0.271085 0.223162 0.468963 0.141 Uiso 1 1 calc R U . . .
H3B H 0.215422 0.289189 0.534438 0.141 Uiso 1 1 calc R U . . .
H3C H 0.365949 0.287207 0.522957 0.141 Uiso 1 1 calc R U . . .
C4 C 0.2598(6) 0.4199(4) 0.4225(5) 0.109(2) Uani 1 1 d . . . . .
H4A H 0.341583 0.432231 0.462173 0.163 Uiso 1 1 calc R U . . .
H4B H 0.187956 0.433757 0.458626 0.163 Uiso 1 1 calc R U . . .
H4C H 0.253222 0.449586 0.361338 0.163 Uiso 1 1 calc R U . . .
C5 C 0.2629(4) 0.2761(3) 0.2255(3) 0.0635(11) Uani 1 1 d . . . . .
H5 H 0.326412 0.269060 0.177388 0.076 Uiso 1 1 calc R U . . .
C6 C 0.1575(6) 0.3326(4) 0.1786(5) 0.110(2) Uani 1 1 d . . . . .
H6A H 0.088077 0.335963 0.220262 0.166 Uiso 1 1 calc R U . . .
H6B H 0.122628 0.313054 0.113976 0.166 Uiso 1 1 calc R U . . .
H6C H 0.194998 0.384435 0.172045 0.166 Uiso 1 1 calc R U . . .
C7 C 0.2083(5) 0.1951(3) 0.2446(4) 0.0833(14) Uani 1 1 d . . . . .
H7A H 0.278115 0.161063 0.273494 0.125 Uiso 1 1 calc R U . . .
H7B H 0.168790 0.172523 0.182739 0.125 Uiso 1 1 calc R U . . .
H7C H 0.143081 0.199963 0.289610 0.125 Uiso 1 1 calc R U . . .
C8 C 0.8260(3) 0.4193(2) 0.2723(2) 0.0437(8) Uani 1 1 d . . . . .
C9 C 0.7903(4) 0.4186(2) 0.1696(3) 0.0555(9) Uani 1 1 d . . . . .
H9 H 0.735434 0.378430 0.141047 0.067 Uiso 1 1 calc R U . . .
C10 C 0.8346(4) 0.4759(3) 0.1097(3) 0.0613(10) Uani 1 1 d . . . . .
H10 H 0.810596 0.474383 0.041079 0.074 Uiso 1 1 calc R U . . .
C11 C 0.9147(4) 0.5357(2) 0.1517(3) 0.0542(9) Uani 1 1 d . . . . .
C12 C 0.9509(4) 0.5385(2) 0.2529(3) 0.0586(10) Uani 1 1 d . . . . .
H12 H 1.004976 0.579238 0.280701 0.070 Uiso 1 1 calc R U . . .
C13 C 0.9070(4) 0.4806(2) 0.3131(3) 0.0532(9) Uani 1 1 d . . . . .
H13 H 0.931556 0.482573 0.381694 0.064 Uiso 1 1 calc R U . . .
C14 C 0.8540(3) 0.2119(2) 0.3603(3) 0.0452(8) Uani 1 1 d . . . . .
C15 C 0.9345(4) 0.1818(2) 0.4414(3) 0.0556(9) Uani 1 1 d . . . . .
H15 H 0.944844 0.209655 0.501327 0.067 Uiso 1 1 calc R U . . .
C16 C 0.9998(5) 0.1101(3) 0.4333(4) 0.0693(12) Uani 1 1 d . . . . .
H16 H 1.052841 0.089508 0.488090 0.083 Uiso 1 1 calc R U . . .
C17 C 0.9861(4) 0.0702(2) 0.3454(4) 0.0623(10) Uani 1 1 d . . . . .
C18 C 0.9052(4) 0.0972(2) 0.2644(4) 0.0637(11) Uani 1 1 d . . . . .
H18 H 0.895081 0.068444 0.205142 0.076 Uiso 1 1 calc R U . . .
C19 C 0.8387(4) 0.1679(2) 0.2725(3) 0.0564(10) Uani 1 1 d . . . . .
H19 H 0.782539 0.186561 0.218131 0.068 Uiso 1 1 calc R U . . .

loop_
_atom_site_aniso_label
_atom_site_aniso_U_11
_atom_site_aniso_U_22
_atom_site_aniso_U_33
_atom_site_aniso_U_23
_atom_site_aniso_U_13
_atom_site_aniso_U_12
Sn 0.03950(15) 0.04756(15) 0.03988(14) -0.00333(9) 0.00038(9) -0.00107(9)
Cl1 0.0705(6) 0.0710(6) 0.0428(4) -0.0083(4) -0.0091(4) -0.0102(5)
Cl2 0.1107(9) 0.0767(7) 0.0657(6) 0.0124(6) 0.0232(6) -0.0197(7)
Cl3 0.1205(11) 0.0586(7) 0.1452(13) -0.0014(8) 0.0144(10) 0.0298(7)
S1 0.0457(5) 0.0785(6) 0.0469(5) -0.0182(5) 0.0047(4) -0.0020(5)
S2 0.0405(4) 0.0599(5) 0.0433(4) -0.0084(4) 0.0014(3) -0.0020(4)
N1 0.0388(15) 0.067(2) 0.0466(16) 0.0011(15) 0.0044(13) -0.0009(14)
C1 0.0422(18) 0.0476(19) 0.0427(18) 0.0019(15) 0.0011(15) -0.0025(15)
C2 0.046(2) 0.105(4) 0.067(3) -0.012(3) 0.014(2) 0.004(2)
C3 0.074(3) 0.155(6) 0.058(3) -0.001(3) 0.025(2) -0.012(3)
C4 0.080(4) 0.113(5) 0.134(5) -0.043(4) 0.015(3) 0.030(3)
C5 0.0412(19) 0.101(3) 0.048(2) -0.003(2) 0.0024(16) -0.011(2)
C6 0.084(4) 0.139(6) 0.098(4) 0.028(4) -0.034(3) -0.009(4)
C7 0.078(3) 0.092(3) 0.080(3) -0.016(3) 0.011(3) -0.024(3)
C8 0.0413(17) 0.0452(18) 0.0443(18) -0.0029(15) 0.0037(14) 0.0023(15)
C9 0.055(2) 0.065(2) 0.0460(19) -0.0057(18) 0.0048(17) -0.0126(19)
C10 0.067(2) 0.078(3) 0.0382(18) -0.0027(19) 0.0052(17) -0.006(2)
C11 0.059(2) 0.051(2) 0.053(2) 0.0000(18) 0.0136(17) -0.0009(18)
C12 0.064(2) 0.058(2) 0.053(2) -0.0065(18) 0.0030(18) -0.016(2)
C13 0.056(2) 0.055(2) 0.0462(19) -0.0025(17) -0.0018(16) -0.0079(18)
C14 0.0368(17) 0.051(2) 0.0475(18) -0.0027(16) 0.0046(14) -0.0005(15)
C15 0.055(2) 0.060(2) 0.050(2) 0.0032(17) 0.0002(17) 0.0041(19)
C16 0.068(3) 0.062(3) 0.074(3) 0.014(2) -0.006(2) 0.006(2)
C17 0.058(2) 0.043(2) 0.086(3) 0.005(2) 0.009(2) 0.0006(18)
C18 0.064(2) 0.052(2) 0.075(3) -0.017(2) 0.006(2) 0.000(2)
C19 0.051(2) 0.060(2) 0.056(2) -0.0049(18) -0.0029(18) 0.0025(18)

loop_
_atom_type_symbol
_atom_type_description
_atom_type_scat_dispersion_real
_atom_type_scat_dispersion_imag
_atom_type_scat_source
C C 0.0181 0.0091 'International Tables Vol C Tables 4.2.6.8 and 6.1.1.4'
H H 0.0000 0.0000 'International Tables Vol C Tables 4.2.6.8 and 6.1.1.4'
Cl Cl 0.3639 0.7018 'International Tables Vol C Tables 4.2.6.8 and 6.1.1.4'
N N 0.0311 0.0180 'International Tables Vol C Tables 4.2.6.8 and 6.1.1.4'
S S 0.3331 0.5567 'International Tables Vol C Tables 4.2.6.8 and 6.1.1.4'
Sn Sn 0.0259 5.4591 'International Tables Vol C Tables 4.2.6.8 and 6.1.1.4'

loop_
_geom_angle_atom_site_label_1
_geom_angle_atom_site_label_2
_geom_angle_atom_site_label_3
_geom_angle
_geom_angle_site_symmetry_1
_geom_angle_site_symmetry_3
_geom_angle_publ_flag
C8 Sn C14 118.49(13) . . ?
C8 Sn Cl1 97.30(9) . . ?
C14 Sn Cl1 96.19(9) . . ?
C8 Sn S1 117.44(9) . . ?
C14 Sn S1 122.83(10) . . ?
Cl1 Sn S1 87.70(3) . . ?
C8 Sn S2 95.96(9) . . ?
C14 Sn S2 93.33(9) . . ?
Cl1 Sn S2 157.51(3) . . ?
S1 Sn S2 70.05(3) . . ?
C1 S1 Sn 89.95(12) . . ?
C1 S2 Sn 84.61(12) . . ?
C1 N1 C5 119.8(3) . . ?
C1 N1 C2 124.5(3) . . ?
C5 N1 C2 115.5(3) . . ?
N1 C1 S2 122.9(3) . . ?
N1 C1 S1 121.7(3) . . ?
S2 C1 S1 115.4(2) . . ?
N1 C2 C4 112.4(4) . . ?
N1 C2 C3 112.9(4) . . ?
C4 C2 C3 114.6(5) . . ?
N1 C2 H2 105.3 . . ?
C4 C2 H2 105.3 . . ?
C3 C2 H2 105.3 . . ?
C2 C3 H3A 109.5 . . ?
C2 C3 H3B 109.5 . . ?
H3A C3 H3B 109.5 . . ?
C2 C3 H3C 109.5 . . ?
H3A C3 H3C 109.5 . . ?
H3B C3 H3C 109.5 . . ?
C2 C4 H4A 109.5 . . ?
C2 C4 H4B 109.5 . . ?
H4A C4 H4B 109.5 . . ?
C2 C4 H4C 109.5 . . ?
H4A C4 H4C 109.5 . . ?
H4B C4 H4C 109.5 . . ?
N1 C5 C7 110.8(4) . . ?
N1 C5 C6 112.2(4) . . ?
C7 C5 C6 112.1(4) . . ?
N1 C5 H5 107.2 . . ?
C7 C5 H5 107.2 . . ?
C6 C5 H5 107.2 . . ?
C5 C6 H6A 109.5 . . ?
C5 C6 H6B 109.5 . . ?
H6A C6 H6B 109.5 . . ?
C5 C6 H6C 109.5 . . ?
H6A C6 H6C 109.5 . . ?
H6B C6 H6C 109.5 . . ?
C5 C7 H7A 109.5 . . ?
C5 C7 H7B 109.5 . . ?
H7A C7 H7B 109.5 . . ?
C5 C7 H7C 109.5 . . ?
H7A C7 H7C 109.5 . . ?
H7B C7 H7C 109.5 . . ?
C9 C8 C13 118.2(3) . . ?
C9 C8 Sn 120.3(3) . . ?
C13 C8 Sn 121.4(3) . . ?
C10 C9 C8 121.1(4) . . ?
C10 C9 H9 119.4 . . ?
C8 C9 H9 119.4 . . ?
C9 C10 C11 119.6(4) . . ?
C9 C10 H10 120.2 . . ?
C11 C10 H10 120.2 . . ?
C12 C11 C10 120.7(4) . . ?
C12 C11 Cl2 119.5(3) . . ?
C10 C11 Cl2 119.8(3) . . ?
C13 C12 C11 119.8(4) . . ?
C13 C12 H12 120.1 . . ?
C11 C12 H12 120.1 . . ?
C12 C13 C8 120.6(3) . . ?
C12 C13 H13 119.7 . . ?
C8 C13 H13 119.7 . . ?
C15 C14 C19 118.4(4) . . ?
C15 C14 Sn 122.3(3) . . ?
C19 C14 Sn 119.2(3) . . ?
C16 C15 C14 120.1(4) . . ?
C16 C15 H15 120.0 . . ?
C14 C15 H15 120.0 . . ?
C17 C16 C15 119.9(4) . . ?
C17 C16 H16 120.1 . . ?
C15 C16 H16 120.1 . . ?
C16 C17 C18 121.7(4) . . ?
C16 C17 Cl3 119.5(4) . . ?
C18 C17 Cl3 118.8(4) . . ?
C17 C18 C19 118.6(4) . . ?
C17 C18 H18 120.7 . . ?
C19 C18 H18 120.7 . . ?
C18 C19 C14 121.3(4) . . ?
C18 C19 H19 119.4 . . ?
C14 C19 H19 119.4 . . ?

loop_
_geom_bond_atom_site_label_1
_geom_bond_atom_site_label_2
_geom_bond_distance
_geom_bond_site_symmetry_2
_geom_bond_publ_flag
Sn C8 2.138(3) . ?
Sn C14 2.141(4) . ?
Sn Cl1 2.4532(8) . ?
Sn S1 2.4562(9) . ?
Sn S2 2.6485(8) . ?
Cl2 C11 1.735(4) . ?
Cl3 C17 1.736(4) . ?
S1 C1 1.755(4) . ?
S2 C1 1.717(4) . ?
N1 C1 1.312(5) . ?
N1 C5 1.498(5) . ?
N1 C2 1.499(5) . ?
C2 C4 1.517(8) . ?
C2 C3 1.513(8) . ?
C2 H2 0.9800 . ?
C3 H3A 0.9600 . ?
C3 H3B 0.9600 . ?
C3 H3C 0.9600 . ?
C4 H4A 0.9600 . ?
C4 H4B 0.9600 . ?
C4 H4C 0.9600 . ?
C5 C7 1.505(7) . ?
C5 C6 1.515(7) . ?
C5 H5 0.9800 . ?
C6 H6A 0.9600 . ?
C6 H6B 0.9600 . ?
C6 H6C 0.9600 . ?
C7 H7A 0.9600 . ?
C7 H7B 0.9600 . ?
C7 H7C 0.9600 . ?
C8 C9 1.391(5) . ?
C8 C13 1.393(5) . ?
C9 C10 1.369(6) . ?
C9 H9 0.9300 . ?
C10 C11 1.375(6) . ?
C10 H10 0.9300 . ?
C11 C12 1.373(5) . ?
C12 C13 1.376(6) . ?
C12 H12 0.9300 . ?
C13 H13 0.9300 . ?
C14 C15 1.383(5) . ?
C14 C19 1.390(5) . ?
C15 C16 1.387(6) . ?
C15 H15 0.9300 . ?
C16 C17 1.355(6) . ?
C16 H16 0.9300 . ?
C17 C18 1.366(6) . ?
C18 C19 1.379(6) . ?
C18 H18 0.9300 . ?
C19 H19 0.9300 . ?

loop_
_geom_torsion_atom_site_label_1
_geom_torsion_atom_site_label_2
_geom_torsion_atom_site_label_3
_geom_torsion_atom_site_label_4
_geom_torsion
_geom_torsion_site_symmetry_1
_geom_torsion_site_symmetry_2
_geom_torsion_site_symmetry_3
_geom_torsion_site_symmetry_4
_geom_torsion_publ_flag
C5 N1 C1 S2 1.4(5) . . . . ?
C2 N1 C1 S2 176.6(3) . . . . ?
C5 N1 C1 S1 -177.7(3) . . . . ?
C2 N1 C1 S1 -2.5(5) . . . . ?
Sn S2 C1 N1 179.9(3) . . . . ?
Sn S2 C1 S1 -0.96(18) . . . . ?
Sn S1 C1 N1 -179.8(3) . . . . ?
Sn S1 C1 S2 1.03(19) . . . . ?
C1 N1 C2 C4 67.6(6) . . . . ?
C5 N1 C2 C4 -117.0(5) . . . . ?
C1 N1 C2 C3 -63.8(6) . . . . ?
C5 N1 C2 C3 111.6(5) . . . . ?
C1 N1 C5 C7 107.2(4) . . . . ?
C2 N1 C5 C7 -68.4(5) . . . . ?
C1 N1 C5 C6 -126.8(4) . . . . ?
C2 N1 C5 C6 57.6(5) . . . . ?
C13 C8 C9 C10 0.8(6) . . . . ?
Sn C8 C9 C10 -177.5(3) . . . . ?
C8 C9 C10 C11 -0.6(6) . . . . ?
C9 C10 C11 C12 0.1(6) . . . . ?
C9 C10 C11 Cl2 -179.3(3) . . . . ?
C10 C11 C12 C13 0.2(6) . . . . ?
Cl2 C11 C12 C13 179.6(3) . . . . ?
C11 C12 C13 C8 0.0(6) . . . . ?
C9 C8 C13 C12 -0.5(6) . . . . ?
Sn C8 C13 C12 177.8(3) . . . . ?
C19 C14 C15 C16 1.3(6) . . . . ?
Sn C14 C15 C16 -175.1(3) . . . . ?
C14 C15 C16 C17 1.0(7) . . . . ?
C15 C16 C17 C18 -2.5(7) . . . . ?
C15 C16 C17 Cl3 176.3(3) . . . . ?
C16 C17 C18 C19 1.7(7) . . . . ?
Cl3 C17 C18 C19 -177.2(3) . . . . ?
C17 C18 C19 C14 0.7(7) . . . . ?
C15 C14 C19 C18 -2.2(6) . . . . ?
Sn C14 C19 C18 174.4(3) . . . . ?
